data_4318203
loop_
_publ_author_name
'Mohammed Fettouhi'
'Bassam El Ali'
'Abdel Moneim El-Ghanam'
'St\'ephane Golhen'
'Lahc\`ene Ouahab'
'Nathalie Daro'
'Jean-Pascal Sutter'

_publ_contact_author_address
;
LCSIM - UMR 6511 CNRS Universite de Rennes 1
Batiment 10B
Avenue du General Leclerc
35042 Rennes cedex
France
;
_publ_contact_author_email Ouahab@univ-rennes1.fr
_publ_contact_author_name 'Dr OUAHAB Lahcene'
_publ_section_title
;
 Temperature Dependence of the Crystal Lattice Organization of
 Coordination Compounds Involving Nitronyl Nitroxide Radicals: A Magnetic
 and Structural Investigation
;
_journal_name_full 'Inorganic Chemistry'
_journal_page_first 3705
_journal_page_last 3712
_journal_paper_doi 10.1021/ic020021p
_journal_volume 41
_journal_year 2002
_chemical_formula_sum 'C48 H64 N18 O8 Zn'
_chemical_formula_weight 1086.54
_chemical_name_systematic
;
  ?
;
_space_group_IT_number 2
_symmetry_cell_setting triclinic
_symmetry_space_group_name_Hall '-P 1'
_symmetry_space_group_name_H-M 'P -1'
_atom_sites_solution_hydrogens geom
_atom_sites_solution_primary direct
_atom_sites_solution_secondary difmap
_audit_creation_method SHELXL-97
_cell_angle_alpha 90.6470(4)
_cell_angle_beta 101.9960(5)
_cell_angle_gamma 94.8480(3)
_cell_formula_units_Z 1
_cell_length_a 7.0908(5)
_cell_length_b 13.4442(10)
_cell_length_c 14.0037(10)
_cell_measurement_reflns_used 5452
_cell_measurement_temperature 90(2)
_cell_measurement_theta_max 27.48
_cell_measurement_theta_min 1.00
_cell_volume 1300.58(16)
_computing_cell_refinement 'HKL Scalepack (Otwinowski & Minor 1997)'
_computing_data_collection 'Collect (Nonius BV, 1997-2000)'
_computing_data_reduction 'HKL Denzo and Scalepack (Otwinowski & Minor 1997)'
_computing_structure_refinement 'SHELXL-97 (Sheldrick, 1997)'
_computing_structure_solution 'SHELXS-97 (Sheldrick, 1990)'
_diffrn_ambient_temperature 90(2)
_diffrn_detector_area_resol_mean 9
_diffrn_measured_fraction_theta_full 0.986
_diffrn_measured_fraction_theta_max 0.986
_diffrn_measurement_device '95mm CCD camera on \k-goniostat'
_diffrn_measurement_device_type KappaCCD
_diffrn_measurement_method CCD
_diffrn_radiation_monochromator 'horizonally mounted graphite crystal'
_diffrn_radiation_source 'fine-focus sealed tube'
_diffrn_radiation_type MoK\a
_diffrn_radiation_wavelength 0.71073
_diffrn_reflns_av_R_equivalents 0.0555
_diffrn_reflns_av_sigmaI/netI 0.0817
_diffrn_reflns_limit_h_max 9
_diffrn_reflns_limit_h_min -8
_diffrn_reflns_limit_k_max 17
_diffrn_reflns_limit_k_min -16
_diffrn_reflns_limit_l_max 17
_diffrn_reflns_limit_l_min -18
_diffrn_reflns_number 9928
_diffrn_reflns_theta_full 27.56
_diffrn_reflns_theta_max 27.56
_diffrn_reflns_theta_min 2.10
_exptl_absorpt_coefficient_mu 0.543
_exptl_absorpt_correction_type none
_exptl_crystal_density_diffrn 1.387
_exptl_crystal_density_method 'not measured'
_exptl_crystal_F_000 572
_refine_diff_density_max 1.201
_refine_diff_density_min -0.811
_refine_diff_density_rms 0.099
_refine_ls_extinction_method none
_refine_ls_goodness_of_fit_ref 1.083
_refine_ls_hydrogen_treatment mixed
_refine_ls_matrix_type full
_refine_ls_number_parameters 340
_refine_ls_number_reflns 5929
_refine_ls_number_restraints 0
_refine_ls_restrained_S_all 1.083
_refine_ls_R_factor_all 0.0954
_refine_ls_R_factor_gt 0.0626
_refine_ls_shift/su_max 0.000
_refine_ls_shift/su_mean 0.000
_refine_ls_structure_factor_coef Fsqd
_refine_ls_weighting_details 'calc w=1/[\s^2^(Fo^2^)+(0.0786P)^2^+1.1146P] where P=(Fo^2^+2Fc^2^)/3'
_refine_ls_weighting_scheme calc
_refine_ls_wR_factor_gt 0.1557
_refine_ls_wR_factor_ref 0.1739
_reflns_number_gt 4251
_reflns_number_total 5929
_reflns_threshold_expression >2sigma(I)
_cod_data_source_file ic020021p_6.cif
_cod_data_source_block C-90K
_cod_depositor_comments
;
The following automatic conversions were performed:

'_exptl_absorpt_correction_type' value 'None' changed to 'none'
according to the built-in table from CIF Core dictionary named
'cif_core.dic' version 2.4.1 from 2010-06-29.

Automatic conversion script
Id: cif_fix_values 1646 2011-03-28 12:23:43Z adriana 
;
_cod_database_code 4318203

loop_
_symmetry_equiv_pos_as_xyz
'x, y, z'
'-x, -y, -z'

loop_
_atom_site_label
_atom_site_type_symbol
_atom_site_fract_x
_atom_site_fract_y
_atom_site_fract_z
_atom_site_U_iso_or_equiv
_atom_site_adp_type
_atom_site_occupancy
_atom_site_symmetry_multiplicity
_atom_site_calc_flag
_atom_site_refinement_flags
_atom_site_disorder_assembly
_atom_site_disorder_group
Zn1 Zn 0.0000 0.0000 0.0000 0.02340(17) Uani 1 2 d S . .
N1 N -0.1121(4) -0.1577(2) 0.02410(19) 0.0240(6) Uani 1 1 d . . .
N4 N -0.0520(4) 0.0569(2) 0.14435(19) 0.0235(6) Uani 1 1 d . . .
O4 O -0.4517(3) 0.18820(19) 0.38551(16) 0.0285(5) Uani 1 1 d . . .
N6 N -0.2951(4) 0.1746(2) 0.44697(19) 0.0238(6) Uani 1 1 d . . .
O3 O 0.1727(3) 0.1151(2) 0.51896(17) 0.0315(6) Uani 1 1 d . . .
N5 N 0.0058(4) 0.1467(2) 0.50950(19) 0.0243(6) Uani 1 1 d . . .
C17 C 0.0968(5) 0.0952(3) 0.2136(2) 0.0241(7) Uani 1 1 d . . .
H17 H 0.2217 0.1022 0.1986 0.029 Uiso 1 1 calc R . .
C14 C -0.2616(5) 0.0768(3) 0.2561(2) 0.0237(7) Uani 1 1 d . . .
H14 H -0.3889 0.0694 0.2683 0.028 Uiso 1 1 calc R . .
C15 C -0.1048(5) 0.1149(3) 0.3296(2) 0.0236(7) Uani 1 1 d . . .
C18 C -0.1331(4) 0.1444(3) 0.4253(2) 0.0240(7) Uani 1 1 d . . .
C16 C 0.0788(5) 0.1251(3) 0.3066(2) 0.0239(7) Uani 1 1 d . . .
H16 H 0.1887 0.1520 0.3534 0.029 Uiso 1 1 calc R . .
N3 N -0.4651(4) -0.4760(2) 0.1327(2) 0.0239(6) Uani 1 1 d . . .
N2 N -0.1585(4) -0.4913(2) 0.19474(19) 0.0243(6) Uani 1 1 d . . .
C1 C -0.2881(5) -0.1771(3) 0.0448(2) 0.0240(7) Uani 1 1 d . . .
H1 H -0.3744 -0.1261 0.0353 0.029 Uiso 1 1 calc R . .
C19 C -0.0549(5) 0.2014(3) 0.5907(2) 0.0242(7) Uani 1 1 d . . .
C20 C -0.2781(5) 0.1847(3) 0.5566(2) 0.0245(7) Uani 1 1 d . . .
C4 C -0.0430(5) -0.3250(3) 0.0693(2) 0.0248(7) Uani 1 1 d . . .
H4 H 0.0450 -0.3752 0.0762 0.030 Uiso 1 1 calc R . .
C5 C 0.0038(5) -0.2318(3) 0.0349(2) 0.0253(7) Uani 1 1 d . . .
H5 H 0.1265 -0.2199 0.0178 0.030 Uiso 1 1 calc R . .
C2 C -0.3499(5) -0.2671(3) 0.0792(2) 0.0246(7) Uani 1 1 d . . .
H2 H -0.4757 -0.2775 0.0929 0.030 Uiso 1 1 calc R . .
O1 O -0.6195(3) -0.44833(19) 0.07826(17) 0.0293(5) Uani 1 1 d . . .
O2 O 0.0256(3) -0.4730(2) 0.22095(18) 0.0296(5) Uani 1 1 d . . .
N8 N -0.3355(4) 0.0826(2) -0.1263(2) 0.0252(6) Uani 1 1 d . . .
C6 C -0.2818(4) -0.4362(3) 0.1376(2) 0.0236(7) Uani 1 1 d . . .
N7 N -0.2847(4) 0.0243(2) -0.0638(2) 0.0262(6) Uani 1 1 d . . .
C11 C -0.5091(5) -0.4972(3) 0.2983(3) 0.0302(8) Uani 1 1 d . . .
H11A H -0.4041 -0.4446 0.3207 0.045 Uiso 1 1 calc R . .
H11B H -0.5158 -0.5439 0.3510 0.045 Uiso 1 1 calc R . .
H11C H -0.6321 -0.4671 0.2801 0.045 Uiso 1 1 calc R . .
C10 C -0.2413(5) -0.6664(3) 0.1497(3) 0.0300(8) Uani 1 1 d . . .
H10A H -0.3009 -0.6474 0.0836 0.045 Uiso 1 1 calc R . .
H10B H -0.3064 -0.7296 0.1650 0.045 Uiso 1 1 calc R . .
H10C H -0.1039 -0.6743 0.1533 0.045 Uiso 1 1 calc R . .
C12 C -0.6315(5) -0.6357(3) 0.1748(2) 0.0275(7) Uani 1 1 d . . .
H12A H -0.6057 -0.6712 0.1180 0.041 Uiso 1 1 calc R . .
H12B H -0.7553 -0.6063 0.1564 0.041 Uiso 1 1 calc R . .
H12C H -0.6373 -0.6826 0.2273 0.041 Uiso 1 1 calc R . .
C23 C -0.3637(5) 0.0859(3) 0.5872(2) 0.0285(7) Uani 1 1 d . . .
H23A H -0.2889 0.0321 0.5718 0.043 Uiso 1 1 calc R . .
H23B H -0.4984 0.0732 0.5520 0.043 Uiso 1 1 calc R . .
H23C H -0.3590 0.0887 0.6576 0.043 Uiso 1 1 calc R . .
C8 C -0.4704(5) -0.5534(3) 0.2097(2) 0.0253(7) Uani 1 1 d . . .
C7 C -0.2613(5) -0.5851(3) 0.2231(2) 0.0246(7) Uani 1 1 d . . .
C3 C -0.2247(5) -0.3426(3) 0.0936(2) 0.0235(7) Uani 1 1 d . . .
C21 C 0.0274(5) 0.1570(3) 0.6886(2) 0.0284(7) Uani 1 1 d . . .
H21A H -0.0259 0.0874 0.6893 0.043 Uiso 1 1 calc R . .
H21B H -0.0076 0.1955 0.7412 0.043 Uiso 1 1 calc R . .
H21C H 0.1687 0.1597 0.6984 0.043 Uiso 1 1 calc R . .
C24 C -0.3893(5) 0.2706(3) 0.5800(3) 0.0288(7) Uani 1 1 d . . .
H24A H -0.3302 0.3335 0.5602 0.043 Uiso 1 1 calc R . .
H24B H -0.3850 0.2740 0.6504 0.043 Uiso 1 1 calc R . .
H24C H -0.5242 0.2598 0.5446 0.043 Uiso 1 1 calc R . .
C9 C -0.1688(5) -0.6104(3) 0.3265(2) 0.0303(8) Uani 1 1 d . . .
H9A H -0.1817 -0.5564 0.3716 0.045 Uiso 1 1 calc R . .
H9B H -0.0314 -0.6187 0.3306 0.045 Uiso 1 1 calc R . .
H9C H -0.2336 -0.6727 0.3442 0.045 Uiso 1 1 calc R . .
C22 C 0.0268(5) 0.3103(3) 0.5883(3) 0.0293(8) Uani 1 1 d . . .
H22A H -0.0272 0.3380 0.5251 0.044 Uiso 1 1 calc R . .
H22B H 0.1681 0.3135 0.5978 0.044 Uiso 1 1 calc R . .
H22C H -0.0082 0.3492 0.6407 0.044 Uiso 1 1 calc R . .
C13 C -0.2279(5) 0.0503(3) 0.1662(2) 0.0250(7) Uani 1 1 d . . .
H13 H -0.3356 0.0258 0.1168 0.030 Uiso 1 1 calc R . .
N9 N -0.3899(4) 0.1387(3) -0.1859(2) 0.0333(7) Uani 1 1 d . . .

loop_
_atom_site_aniso_label
_atom_site_aniso_U_11
_atom_site_aniso_U_22
_atom_site_aniso_U_33
_atom_site_aniso_U_23
_atom_site_aniso_U_13
_atom_site_aniso_U_12
Zn1 0.0241(3) 0.0261(3) 0.0188(3) -0.0035(2) 0.0044(2) -0.0038(2)
N1 0.0270(13) 0.0273(16) 0.0172(13) -0.0050(11) 0.0063(10) -0.0043(11)
N4 0.0254(13) 0.0218(15) 0.0221(13) -0.0007(11) 0.0045(11) -0.0035(11)
O4 0.0220(11) 0.0392(15) 0.0216(11) -0.0015(10) -0.0008(9) 0.0016(10)
N6 0.0241(13) 0.0257(16) 0.0194(13) -0.0010(11) 0.0021(11) -0.0027(11)
O3 0.0243(11) 0.0453(16) 0.0239(12) -0.0058(11) 0.0021(9) 0.0057(11)
N5 0.0229(13) 0.0288(16) 0.0194(13) -0.0065(11) 0.0016(10) -0.0006(11)
C17 0.0239(15) 0.0267(19) 0.0211(15) -0.0017(13) 0.0053(12) -0.0019(13)
C14 0.0228(15) 0.0260(18) 0.0210(15) -0.0025(13) 0.0036(12) -0.0020(13)
C15 0.0265(15) 0.0237(18) 0.0193(15) -0.0013(12) 0.0041(12) -0.0028(13)
C18 0.0230(15) 0.0240(18) 0.0238(16) -0.0024(13) 0.0039(12) -0.0026(13)
C16 0.0255(15) 0.0253(18) 0.0197(15) -0.0050(13) 0.0042(12) -0.0023(13)
N3 0.0232(13) 0.0232(15) 0.0241(13) -0.0010(11) 0.0048(11) -0.0039(11)
N2 0.0248(13) 0.0259(16) 0.0211(13) -0.0031(11) 0.0044(11) -0.0026(11)
C1 0.0281(16) 0.0231(18) 0.0189(15) -0.0053(12) 0.0020(12) -0.0005(13)
C19 0.0250(15) 0.0280(19) 0.0190(15) -0.0049(13) 0.0031(12) 0.0023(13)
C20 0.0274(16) 0.0277(19) 0.0173(15) -0.0041(13) 0.0032(12) -0.0003(13)
C4 0.0270(16) 0.0255(18) 0.0210(15) -0.0037(13) 0.0044(13) -0.0004(13)
C5 0.0249(15) 0.0296(19) 0.0211(15) -0.0051(13) 0.0064(12) -0.0029(13)
C2 0.0261(15) 0.0258(18) 0.0208(15) -0.0071(13) 0.0062(12) -0.0060(13)
O1 0.0219(11) 0.0332(15) 0.0303(13) 0.0031(10) 0.0011(10) -0.0004(10)
O2 0.0215(11) 0.0345(15) 0.0317(13) 0.0003(11) 0.0042(10) -0.0010(10)
N8 0.0234(13) 0.0297(17) 0.0215(14) -0.0053(12) 0.0048(11) -0.0025(12)
C6 0.0254(15) 0.0249(18) 0.0206(15) -0.0041(13) 0.0069(12) -0.0025(13)
N7 0.0232(13) 0.0314(17) 0.0229(14) -0.0011(12) 0.0050(11) -0.0044(12)
C11 0.0289(17) 0.034(2) 0.0273(17) -0.0040(15) 0.0078(14) -0.0038(15)
C10 0.0340(18) 0.0249(19) 0.0304(18) -0.0023(14) 0.0066(14) 0.0000(14)
C12 0.0270(16) 0.0269(19) 0.0270(17) 0.0005(14) 0.0046(13) -0.0041(14)
C23 0.0283(16) 0.033(2) 0.0227(16) -0.0042(14) 0.0060(13) -0.0044(14)
C8 0.0275(16) 0.0239(18) 0.0220(16) -0.0010(13) 0.0022(13) -0.0049(13)
C7 0.0255(15) 0.0241(18) 0.0227(16) -0.0010(13) 0.0042(13) -0.0043(13)
C3 0.0257(15) 0.0248(18) 0.0182(15) -0.0039(12) 0.0030(12) -0.0030(13)
C21 0.0285(16) 0.035(2) 0.0187(15) -0.0050(14) 0.0013(13) -0.0022(14)
C24 0.0297(17) 0.030(2) 0.0262(17) -0.0057(14) 0.0061(14) 0.0030(14)
C9 0.0332(18) 0.031(2) 0.0255(17) 0.0014(14) 0.0053(14) -0.0012(15)
C22 0.0310(17) 0.032(2) 0.0241(16) -0.0051(14) 0.0066(13) -0.0050(14)
C13 0.0281(16) 0.0242(18) 0.0209(15) -0.0019(13) 0.0032(13) -0.0027(13)
N9 0.0371(16) 0.039(2) 0.0245(15) 0.0013(14) 0.0062(13) 0.0058(14)

loop_
_atom_type_symbol
_atom_type_description
_atom_type_scat_dispersion_real
_atom_type_scat_dispersion_imag
_atom_type_scat_source
C C 0.0033 0.0016 'International Tables Vol C Tables 4.2.6.8 and 6.1.1.4'
H H 0.0000 0.0000 'International Tables Vol C Tables 4.2.6.8 and 6.1.1.4'
N N 0.0061 0.0033 'International Tables Vol C Tables 4.2.6.8 and 6.1.1.4'
O O 0.0106 0.0060 'International Tables Vol C Tables 4.2.6.8 and 6.1.1.4'
Zn Zn 0.2839 1.4301 'International Tables Vol C Tables 4.2.6.8 and 6.1.1.4'

loop_
_geom_angle_atom_site_label_1
_geom_angle_atom_site_label_2
_geom_angle_atom_site_label_3
_geom_angle
_geom_angle_site_symmetry_1
_geom_angle_site_symmetry_3
_geom_angle_publ_flag
N7 Zn1 N7 180.00(16) . 2 ?
N7 Zn1 N1 92.96(11) . 2 ?
N7 Zn1 N1 87.04(11) 2 2 ?
N7 Zn1 N1 87.04(11) . . ?
N7 Zn1 N1 92.96(11) 2 . ?
N1 Zn1 N1 180.00(6) 2 . ?
N7 Zn1 N4 91.31(10) . 2 ?
N7 Zn1 N4 88.70(10) 2 2 ?
N1 Zn1 N4 92.88(10) 2 2 ?
N1 Zn1 N4 87.12(10) . 2 ?
N7 Zn1 N4 88.69(10) . . ?
N7 Zn1 N4 91.30(10) 2 . ?
N1 Zn1 N4 87.12(10) 2 . ?
N1 Zn1 N4 92.88(10) . . ?
N4 Zn1 N4 180.00(12) 2 . ?
C5 N1 C1 117.0(3) . . ?
C5 N1 Zn1 121.3(2) . . ?
C1 N1 Zn1 120.7(2) . . ?
C17 N4 C13 117.1(3) . . ?
C17 N4 Zn1 120.2(2) . . ?
C13 N4 Zn1 122.6(2) . . ?
O4 N6 C18 126.0(3) . . ?
O4 N6 C20 122.4(3) . . ?
C18 N6 C20 111.4(3) . . ?
O3 N5 C18 126.2(3) . . ?
O3 N5 C19 122.4(2) . . ?
C18 N5 C19 111.2(3) . . ?
N4 C17 C16 123.7(3) . . ?
C13 C14 C15 119.0(3) . . ?
C16 C15 C14 117.7(3) . . ?
C16 C15 C18 121.3(3) . . ?
C14 C15 C18 121.0(3) . . ?
N6 C18 N5 108.3(3) . . ?
N6 C18 C15 126.9(3) . . ?
N5 C18 C15 124.7(3) . . ?
C17 C16 C15 118.6(3) . . ?
O1 N3 C6 126.9(3) . . ?
O1 N3 C8 122.3(2) . . ?
C6 N3 C8 110.4(3) . . ?
O2 N2 C6 127.1(3) . . ?
O2 N2 C7 121.7(3) . . ?
C6 N2 C7 111.2(3) . . ?
N1 C1 C2 123.5(3) . . ?
N5 C19 C21 110.3(3) . . ?
N5 C19 C22 106.4(3) . . ?
C21 C19 C22 110.2(3) . . ?
N5 C19 C20 100.0(2) . . ?
C21 C19 C20 115.1(3) . . ?
C22 C19 C20 114.1(3) . . ?
C23 C20 N6 105.9(3) . . ?
C23 C20 C24 111.2(3) . . ?
N6 C20 C24 109.9(3) . . ?
C23 C20 C19 113.5(3) . . ?
N6 C20 C19 100.1(2) . . ?
C24 C20 C19 115.3(3) . . ?
C5 C4 C3 117.7(3) . . ?
N1 C5 C4 124.3(3) . . ?
C1 C2 C3 118.9(3) . . ?
N9 N8 N7 177.9(3) . . ?
N2 C6 N3 109.6(3) . . ?
N2 C6 C3 124.4(3) . . ?
N3 C6 C3 125.8(3) . . ?
N8 N7 Zn1 126.4(2) . . ?
N3 C8 C12 111.0(3) . . ?
N3 C8 C11 105.5(3) . . ?
C12 C8 C11 110.0(3) . . ?
N3 C8 C7 99.7(2) . . ?
C12 C8 C7 115.7(3) . . ?
C11 C8 C7 114.0(3) . . ?
N2 C7 C9 109.6(3) . . ?
N2 C7 C10 106.1(3) . . ?
C9 C7 C10 111.5(3) . . ?
N2 C7 C8 100.6(3) . . ?
C9 C7 C8 114.9(3) . . ?
C10 C7 C8 113.2(3) . . ?
C2 C3 C4 118.5(3) . . ?
C2 C3 C6 119.7(3) . . ?
C4 C3 C6 121.7(3) . . ?
N4 C13 C14 123.9(3) . . ?

loop_
_geom_bond_atom_site_label_1
_geom_bond_atom_site_label_2
_geom_bond_distance
_geom_bond_site_symmetry_2
_geom_bond_publ_flag
Zn1 N7 2.086(3) . ?
Zn1 N7 2.086(3) 2 ?
Zn1 N1 2.254(3) 2 ?
Zn1 N1 2.254(3) . ?
Zn1 N4 2.265(3) 2 ?
Zn1 N4 2.265(3) . ?
N1 C5 1.334(5) . ?
N1 C1 1.344(4) . ?
N4 C17 1.338(4) . ?
N4 C13 1.341(4) . ?
O4 N6 1.284(3) . ?
N6 C18 1.341(4) . ?
N6 C20 1.518(4) . ?
O3 N5 1.272(4) . ?
N5 C18 1.369(4) . ?
N5 C19 1.501(4) . ?
C17 C16 1.392(4) . ?
C14 C13 1.378(5) . ?
C14 C15 1.405(4) . ?
C15 C16 1.401(4) . ?
C15 C18 1.452(4) . ?
N3 O1 1.284(3) . ?
N3 C6 1.351(4) . ?
N3 C8 1.510(4) . ?
N2 O2 1.282(3) . ?
N2 C6 1.336(4) . ?
N2 C7 1.501(4) . ?
C1 C2 1.378(5) . ?
C19 C21 1.524(5) . ?
C19 C22 1.532(5) . ?
C19 C20 1.551(4) . ?
C20 C23 1.516(5) . ?
C20 C24 1.522(5) . ?
C4 C5 1.387(5) . ?
C4 C3 1.401(5) . ?
C2 C3 1.393(5) . ?
N8 N9 1.159(4) . ?
N8 N7 1.201(4) . ?
C6 C3 1.471(5) . ?
C11 C8 1.530(5) . ?
C10 C7 1.527(5) . ?
C12 C8 1.520(4) . ?
C8 C7 1.552(5) . ?
C7 C9 1.515(5) . ?
